data_7056374
loop_
_publ_author_name
'Zhang, Jinfang'
'Gong, Linpei'
'Feng, Jiaoyang'
'Wu, Junjie'
'Zhang, Chi'

_publ_section_title
;
 Two Luminescent Zn(II)/Cd(II) Metal-Organic Frameworks as Rare
 Multifunctional Sensors
;
_journal_name_full 'New J. Chem.'
_journal_paper_doi 10.1039/C7NJ01072A
_journal_year 2017
_chemical_formula_moiety 'C22 H18 Cd N8 O4, O'
_chemical_formula_sum 'C22 H18 Cd N8 O5'
_chemical_formula_weight 586.85
_chemical_name_systematic
; 
 ? 
;
_space_group_IT_number 14
_symmetry_cell_setting monoclinic
_symmetry_space_group_name_Hall '-P 2ybc'
_symmetry_space_group_name_H-M 'P 1 21/c 1'
_atom_sites_solution_hydrogens geom
_atom_sites_solution_primary direct
_atom_sites_solution_secondary difmap
_audit_creation_method SHELXL-97
_audit_update_record
;
2017-03-27 deposited with the CCDC.
2017-06-28 downloaded from the CCDC.
;
_cell_angle_alpha 90.00
_cell_angle_beta 122.026(2)
_cell_angle_gamma 90.00
_cell_formula_units_Z 4
_cell_length_a 10.9463(3)
_cell_length_b 17.9650(5)
_cell_length_c 13.4705(3)
_cell_measurement_reflns_used 9953
_cell_measurement_temperature 120(2)
_cell_measurement_theta_max 27.9664
_cell_measurement_theta_min 2.9984
_cell_volume 2245.82(11)
_computing_cell_refinement 'Bruker SMART'
_computing_data_collection 'Bruker SMART'
_computing_data_reduction 'Bruker SAINT'
_computing_molecular_graphics SHELXTL
_computing_publication_material SHELXTL
_computing_structure_refinement 'SHELXL-97 (Sheldrick, 1997)'
_computing_structure_solution 'SHELXS-97 (Sheldrick, 1990)'
_diffrn_ambient_temperature 120(2)
_diffrn_measured_fraction_theta_full 0.998
_diffrn_measured_fraction_theta_max 0.998
_diffrn_measurement_device_type 'Bruker D8 VENTURE'
_diffrn_measurement_method dtprofit.ref
_diffrn_radiation_monochromator graphite
_diffrn_radiation_source 'fine-focus sealed tube'
_diffrn_radiation_type MoK\a
_diffrn_radiation_wavelength 0.71073
_diffrn_reflns_av_R_equivalents 0.0272
_diffrn_reflns_av_sigmaI/netI 0.0646
_diffrn_reflns_limit_h_max 13
_diffrn_reflns_limit_h_min -8
_diffrn_reflns_limit_k_max 21
_diffrn_reflns_limit_k_min -19
_diffrn_reflns_limit_l_max 12
_diffrn_reflns_limit_l_min -16
_diffrn_reflns_number 7211
_diffrn_reflns_theta_full 25.50
_diffrn_reflns_theta_max 25.50
_diffrn_reflns_theta_min 2.89
_diffrn_standards_decay_% 0
_diffrn_standards_interval_count 0
_diffrn_standards_interval_time 0
_diffrn_standards_number 0
_exptl_absorpt_coefficient_mu 1.027
_exptl_absorpt_correction_T_max 0.7456
_exptl_absorpt_correction_T_min 0.5785
_exptl_absorpt_correction_type multi-scan
_exptl_absorpt_process_details 'SADABS V2014/5 (Bruker AXS Inc.)'
_exptl_crystal_colour colorless
_exptl_crystal_density_diffrn 1.736
_exptl_crystal_density_method 'not measured'
_exptl_crystal_description block
_exptl_crystal_F_000 1176
_exptl_crystal_size_max 0.12
_exptl_crystal_size_mid 0.11
_exptl_crystal_size_min 0.08
_refine_diff_density_max 0.940
_refine_diff_density_min -0.664
_refine_diff_density_rms 0.088
_refine_ls_extinction_method none
_refine_ls_goodness_of_fit_ref 1.034
_refine_ls_hydrogen_treatment mixed
_refine_ls_matrix_type full
_refine_ls_number_parameters 325
_refine_ls_number_reflns 4194
_refine_ls_number_restraints 0
_refine_ls_restrained_S_all 1.034
_refine_ls_R_factor_all 0.0359
_refine_ls_R_factor_gt 0.0289
_refine_ls_shift/su_max 0.001
_refine_ls_shift/su_mean 0.000
_refine_ls_structure_factor_coef Fsqd
_refine_ls_weighting_details 'calc w=1/[\s^2^(Fo^2^)+(0.0000P)^2^+1.0359P] where P=(Fo^2^+2Fc^2^)/3'
_refine_ls_weighting_scheme calc
_refine_ls_wR_factor_gt 0.0768
_refine_ls_wR_factor_ref 0.0796
_reflns_number_gt 3627
_reflns_number_total 4194
_reflns_threshold_expression >2sigma(I)
_cod_data_source_file c7nj01072a2.cif
_cod_data_source_block s
_cod_original_cell_volume 2245.82(10)
_cod_original_sg_symbol_Hall -P2ybc
_cod_original_sg_symbol_H-M P21/c
_cod_database_code 7056374

loop_
_symmetry_equiv_pos_as_xyz
'x, y, z'
'-x, y+1/2, -z+1/2'
'-x, -y, -z'
'x, -y-1/2, z-1/2'

loop_
_atom_site_label
_atom_site_type_symbol
_atom_site_fract_x
_atom_site_fract_y
_atom_site_fract_z
_atom_site_U_iso_or_equiv
_atom_site_adp_type
_atom_site_occupancy
_atom_site_symmetry_multiplicity
_atom_site_calc_flag
_atom_site_refinement_flags
Cd1 Cd -0.843697(19) 0.071383(10) 0.041431(17) 0.01192(9) Uani 1 1 d .
O1 O -0.5986(2) 0.10886(11) 0.18221(18) 0.0187(4) Uani 1 1 d .
O2 O -0.7522(2) 0.19205(11) 0.05753(18) 0.0183(4) Uani 1 1 d .
O3 O -0.2113(2) 0.45559(12) 0.3720(2) 0.0265(5) Uani 1 1 d .
O4 O -0.0459(2) 0.38216(13) 0.37315(19) 0.0223(5) Uani 1 1 d .
N1 N -0.7516(2) 0.02430(14) -0.0616(2) 0.0169(5) Uani 1 1 d .
N2 N -0.6365(2) 0.02164(15) -0.1549(2) 0.0192(5) Uani 1 1 d .
N3 N -0.7263(3) -0.02219(15) -0.4158(2) 0.0221(6) Uani 1 1 d .
N4 N -0.8497(3) -0.00675(15) -0.5239(2) 0.0230(6) Uani 1 1 d .
N5 N -0.7935(3) 0.09256(14) -0.4151(2) 0.0163(5) Uani 1 1 d .
N6 N -0.7937(3) 0.16168(15) -0.3675(3) 0.0250(6) Uani 1 1 d .
H6A H -0.7296 0.1715 -0.2956 0.030 Uiso 1 1 calc R
H6B H -0.8579 0.1943 -0.4100 0.030 Uiso 1 1 calc R
N7 N -0.9859(3) 0.12032(15) -0.7133(2) 0.0190(5) Uani 1 1 d .
N8 N -0.9362(2) 0.10798(14) -0.8505(2) 0.0162(5) Uani 1 1 d .
C1 C -0.7127(3) -0.04814(18) -0.0666(3) 0.0197(6) Uani 1 1 d .
H1A H -0.7314 -0.0892 -0.0346 0.024 Uiso 1 1 calc R
C2 C -0.6437(3) -0.05044(18) -0.1249(3) 0.0199(6) Uani 1 1 d .
H2A H -0.6080 -0.0925 -0.1415 0.024 Uiso 1 1 calc R
C3 C -0.7038(3) 0.06464(17) -0.1158(3) 0.0182(6) Uani 1 1 d .
H3B H -0.7149 0.1159 -0.1259 0.022 Uiso 1 1 calc R
C4 C -0.5796(3) 0.0459(2) -0.2271(3) 0.0226(7) Uani 1 1 d .
H4B H -0.4974 0.0155 -0.2100 0.027 Uiso 1 1 calc R
H4C H -0.5482 0.0973 -0.2096 0.027 Uiso 1 1 calc R
C5 C -0.6954(3) 0.03835(17) -0.3530(3) 0.0180(6) Uani 1 1 d .
C6 C -0.8879(3) 0.06165(17) -0.5215(3) 0.0193(6) Uani 1 1 d .
C7 C -1.0133(3) 0.1009(2) -0.6209(3) 0.0267(7) Uani 1 1 d .
H7A H -1.0976 0.0691 -0.6534 0.032 Uiso 1 1 calc R
H7B H -1.0332 0.1459 -0.5922 0.032 Uiso 1 1 calc R
C8 C -0.9463(3) 0.07340(17) -0.7692(3) 0.0174(6) Uani 1 1 d .
H8 H -0.9283 0.0229 -0.7524 0.021 Uiso 1 1 calc R
C9 C -0.9723(3) 0.18106(17) -0.8457(3) 0.0201(6) Uani 1 1 d .
H9 H -0.9749 0.2191 -0.8937 0.024 Uiso 1 1 calc R
C10 C -1.0030(3) 0.18937(17) -0.7618(3) 0.0218(7) Uani 1 1 d .
H10A H -1.0301 0.2329 -0.7412 0.026 Uiso 1 1 calc R
C11 C -0.6257(3) 0.17262(15) 0.1387(2) 0.0145(6) Uani 1 1 d .
C12 C -0.5052(3) 0.22894(16) 0.1842(3) 0.0154(6) Uani 1 1 d .
C13 C -0.3947(3) 0.22241(17) 0.2995(3) 0.0191(6) Uani 1 1 d .
H13A H -0.3926 0.1823 0.3440 0.023 Uiso 1 1 calc R
C14 C -0.2841(3) 0.27684(17) 0.3504(3) 0.0201(6) Uani 1 1 d .
H14A H -0.2094 0.2717 0.4281 0.024 Uiso 1 1 calc R
C15 C -0.2856(3) 0.33648(16) 0.2875(3) 0.0146(6) Uani 1 1 d .
C16 C -0.1710(3) 0.39687(16) 0.3485(2) 0.0162(6) Uani 1 1 d .
C17 C -0.3947(3) 0.34348(16) 0.1663(3) 0.0148(6) Uani 1 1 d .
C18 C -0.3942(3) 0.40157(17) 0.0963(3) 0.0196(6) Uani 1 1 d .
H18A H -0.3238 0.4383 0.1306 0.023 Uiso 1 1 calc R
C19 C -0.4949(3) 0.40526(18) -0.0212(3) 0.0219(6) Uani 1 1 d .
H19A H -0.4923 0.4440 -0.0659 0.026 Uiso 1 1 calc R
C20 C -0.6030(3) 0.34996(18) -0.0744(3) 0.0216(6) Uani 1 1 d .
H20A H -0.6706 0.3519 -0.1544 0.026 Uiso 1 1 calc R
C21 C -0.6083(3) 0.29385(17) -0.0089(3) 0.0177(6) Uani 1 1 d .
H21A H -0.6808 0.2583 -0.0451 0.021 Uiso 1 1 calc R
C22 C -0.5058(3) 0.28821(16) 0.1133(2) 0.0145(6) Uani 1 1 d .
O5 O -0.0318(3) 0.13756(14) -0.3357(2) 0.0332(6) Uani 1 1 d .

loop_
_atom_site_aniso_label
_atom_site_aniso_U_11
_atom_site_aniso_U_22
_atom_site_aniso_U_33
_atom_site_aniso_U_23
_atom_site_aniso_U_13
_atom_site_aniso_U_12
Cd1 0.00883(12) 0.01111(13) 0.01258(12) 0.00032(8) 0.00348(9) -0.00055(7)
O1 0.0168(10) 0.0146(11) 0.0213(11) -0.0005(9) 0.0077(9) -0.0031(8)
O2 0.0115(9) 0.0152(10) 0.0235(11) -0.0004(9) 0.0060(9) -0.0027(8)
O3 0.0245(11) 0.0170(11) 0.0358(13) -0.0086(10) 0.0144(11) -0.0034(9)
O4 0.0112(10) 0.0297(12) 0.0217(11) -0.0065(9) 0.0058(9) -0.0048(9)
N1 0.0130(11) 0.0192(12) 0.0143(12) -0.0014(10) 0.0043(10) 0.0011(10)
N2 0.0115(11) 0.0282(14) 0.0132(12) 0.0004(11) 0.0033(10) 0.0025(10)
N3 0.0251(13) 0.0210(13) 0.0217(14) 0.0021(11) 0.0135(12) 0.0034(11)
N4 0.0252(13) 0.0258(15) 0.0185(13) -0.0026(11) 0.0118(12) -0.0030(11)
N5 0.0165(12) 0.0151(12) 0.0185(13) 0.0003(10) 0.0102(11) 0.0004(10)
N6 0.0280(14) 0.0160(13) 0.0279(15) -0.0024(11) 0.0128(13) 0.0022(11)
N7 0.0133(11) 0.0274(14) 0.0150(12) 0.0033(11) 0.0066(10) 0.0022(10)
N8 0.0112(11) 0.0189(13) 0.0142(12) 0.0013(10) 0.0038(10) -0.0004(9)
C1 0.0181(14) 0.0198(15) 0.0172(15) 0.0002(12) 0.0066(13) 0.0028(12)
C2 0.0172(14) 0.0222(15) 0.0167(15) -0.0002(12) 0.0065(13) 0.0059(12)
C3 0.0141(14) 0.0222(16) 0.0155(15) -0.0017(12) 0.0058(13) -0.0007(11)
C4 0.0165(14) 0.0338(18) 0.0187(16) 0.0016(14) 0.0100(13) 0.0005(13)
C5 0.0174(14) 0.0214(16) 0.0188(15) 0.0035(12) 0.0119(13) 0.0021(12)
C6 0.0190(15) 0.0255(16) 0.0173(15) 0.0009(13) 0.0123(13) -0.0033(12)
C7 0.0174(15) 0.046(2) 0.0179(16) 0.0087(15) 0.0104(13) 0.0075(15)
C8 0.0103(13) 0.0216(16) 0.0167(14) 0.0032(12) 0.0047(12) 0.0006(11)
C9 0.0190(14) 0.0164(15) 0.0216(16) 0.0037(12) 0.0086(13) -0.0001(12)
C10 0.0204(15) 0.0197(16) 0.0217(16) 0.0018(13) 0.0088(14) 0.0048(12)
C11 0.0146(13) 0.0142(14) 0.0146(14) -0.0043(11) 0.0078(12) -0.0035(11)
C12 0.0140(13) 0.0131(14) 0.0182(14) -0.0030(11) 0.0079(12) -0.0012(11)
C13 0.0188(14) 0.0154(14) 0.0198(15) 0.0008(12) 0.0081(13) -0.0025(12)
C14 0.0157(14) 0.0189(15) 0.0163(14) -0.0012(12) 0.0021(12) -0.0010(12)
C15 0.0096(12) 0.0144(14) 0.0172(14) -0.0042(11) 0.0052(12) -0.0012(11)
C16 0.0170(14) 0.0173(15) 0.0120(14) -0.0016(12) 0.0061(12) -0.0030(12)
C17 0.0110(13) 0.0160(14) 0.0172(14) -0.0028(11) 0.0073(12) 0.0005(11)
C18 0.0167(14) 0.0164(14) 0.0244(16) 0.0002(13) 0.0101(13) -0.0035(12)
C19 0.0214(15) 0.0204(15) 0.0251(17) 0.0064(13) 0.0132(14) -0.0011(12)
C20 0.0152(14) 0.0261(16) 0.0188(15) 0.0032(13) 0.0058(13) 0.0027(12)
C21 0.0129(13) 0.0200(15) 0.0179(14) -0.0034(12) 0.0067(12) -0.0033(11)
C22 0.0117(13) 0.0143(14) 0.0171(14) -0.0029(11) 0.0073(12) 0.0001(11)
O5 0.0359(13) 0.0310(13) 0.0410(15) -0.0076(11) 0.0259(13) -0.0116(11)

loop_
_atom_type_symbol
_atom_type_description
_atom_type_scat_dispersion_real
_atom_type_scat_dispersion_imag
_atom_type_scat_source
C C 0.0033 0.0016 'International Tables Vol C Tables 4.2.6.8 and 6.1.1.4'
H H 0.0000 0.0000 'International Tables Vol C Tables 4.2.6.8 and 6.1.1.4'
Cd Cd -0.8075 1.2024 'International Tables Vol C Tables 4.2.6.8 and 6.1.1.4'
N N 0.0061 0.0033 'International Tables Vol C Tables 4.2.6.8 and 6.1.1.4'
O O 0.0106 0.0060 'International Tables Vol C Tables 4.2.6.8 and 6.1.1.4'

loop_
_geom_angle_atom_site_label_1
_geom_angle_atom_site_label_2
_geom_angle_atom_site_label_3
_geom_angle
_geom_angle_site_symmetry_1
_geom_angle_site_symmetry_3
N1 Cd1 N8 174.91(9) . 1_556
N1 Cd1 O3 83.77(9) . 2_445
N8 Cd1 O3 91.28(9) 1_556 2_445
N1 Cd1 O4 92.27(8) . 4_465
N8 Cd1 O4 90.20(8) 1_556 4_465
O3 Cd1 O4 132.48(8) 2_445 4_465
N1 Cd1 O2 95.43(8) . .
N8 Cd1 O2 89.25(8) 1_556 .
O3 Cd1 O2 143.38(7) 2_445 .
O4 Cd1 O2 84.12(7) 4_465 .
N1 Cd1 O1 85.14(8) . .
N8 Cd1 O1 95.93(8) 1_556 .
O3 Cd1 O1 88.35(7) 2_445 .
O4 Cd1 O1 138.64(7) 4_465 .
O2 Cd1 O1 55.22(7) . .
N1 Cd1 C11 89.03(8) . .
N8 Cd1 C11 94.20(8) 1_556 .
O3 Cd1 C11 115.65(8) 2_445 .
O4 Cd1 C11 111.58(8) 4_465 .
O2 Cd1 C11 27.96(8) . .
O1 Cd1 C11 27.31(8) . .
C11 O1 Cd1 89.94(16) . .
C11 O2 Cd1 92.43(16) . .
C16 O3 Cd1 149.33(19) . 2_455
C16 O4 Cd1 121.55(19) . 4_666
C3 N1 C1 105.5(2) . .
C3 N1 Cd1 124.7(2) . .
C1 N1 Cd1 129.0(2) . .
C3 N2 C2 107.3(2) . .
C3 N2 C4 126.7(3) . .
C2 N2 C4 125.8(3) . .
C5 N3 N4 106.6(2) . .
C6 N4 N3 107.9(3) . .
C5 N5 C6 105.4(3) . .
C5 N5 N6 123.2(3) . .
C6 N5 N6 131.2(3) . .
N5 N6 H6A 120.0 . .
N5 N6 H6B 120.0 . .
H6A N6 H6B 120.0 . .
C8 N7 C10 107.7(2) . .
C8 N7 C7 126.6(3) . .
C10 N7 C7 125.7(3) . .
C8 N8 C9 105.0(3) . .
C8 N8 Cd1 131.4(2) . 1_554
C9 N8 Cd1 122.72(19) . 1_554
C2 C1 N1 109.8(3) . .
C2 C1 H1A 125.1 . .
N1 C1 H1A 125.1 . .
C1 C2 N2 106.2(3) . .
C1 C2 H2A 126.9 . .
N2 C2 H2A 126.9 . .
N1 C3 N2 111.1(3) . .
N1 C3 H3B 124.5 . .
N2 C3 H3B 124.5 . .
N2 C4 C5 108.8(2) . .
N2 C4 H4B 109.9 . .
C5 C4 H4B 109.9 . .
N2 C4 H4C 109.9 . .
C5 C4 H4C 109.9 . .
H4B C4 H4C 108.3 . .
N3 C5 N5 110.4(3) . .
N3 C5 C4 125.7(3) . .
N5 C5 C4 123.5(3) . .
N4 C6 N5 109.6(3) . .
N4 C6 C7 125.2(3) . .
N5 C6 C7 125.1(3) . .
N7 C7 C6 111.7(2) . .
N7 C7 H7A 109.3 . .
C6 C7 H7A 109.3 . .
N7 C7 H7B 109.3 . .
C6 C7 H7B 109.3 . .
H7A C7 H7B 107.9 . .
N8 C8 N7 111.4(3) . .
N8 C8 H8 124.3 . .
N7 C8 H8 124.3 . .
C10 C9 N8 110.4(3) . .
C10 C9 H9 124.8 . .
N8 C9 H9 124.8 . .
C9 C10 N7 105.6(3) . .
C9 C10 H10A 127.2 . .
N7 C10 H10A 127.2 . .
O1 C11 O2 122.2(2) . .
O1 C11 C12 119.0(2) . .
O2 C11 C12 118.8(2) . .
O1 C11 Cd1 62.75(14) . .
O2 C11 Cd1 59.60(14) . .
C12 C11 Cd1 175.7(2) . .
C13 C12 C22 120.5(3) . .
C13 C12 C11 117.1(3) . .
C22 C12 C11 122.3(3) . .
C12 C13 C14 120.0(3) . .
C12 C13 H13A 120.0 . .
C14 C13 H13A 120.0 . .
C15 C14 C13 121.1(3) . .
C15 C14 H14A 119.4 . .
C13 C14 H14A 119.4 . .
C14 C15 C17 120.5(3) . .
C14 C15 C16 119.3(3) . .
C17 C15 C16 120.2(3) . .
O3 C16 O4 126.4(3) . .
O3 C16 C15 116.0(2) . .
O4 C16 C15 117.5(3) . .
C18 C17 C15 122.2(3) . .
C18 C17 C22 118.9(3) . .
C15 C17 C22 118.8(3) . .
C19 C18 C17 121.6(3) . .
C19 C18 H18A 119.2 . .
C17 C18 H18A 119.2 . .
C18 C19 C20 119.7(3) . .
C18 C19 H19A 120.1 . .
C20 C19 H19A 120.1 . .
C21 C20 C19 120.2(3) . .
C21 C20 H20A 119.9 . .
C19 C20 H20A 119.9 . .
C20 C21 C22 121.7(3) . .
C20 C21 H21A 119.2 . .
C22 C21 H21A 119.2 . .
C21 C22 C12 123.3(3) . .
C21 C22 C17 117.9(3) . .
C12 C22 C17 118.8(3) . .

loop_
_geom_bond_atom_site_label_1
_geom_bond_atom_site_label_2
_geom_bond_distance
_geom_bond_site_symmetry_2
Cd1 N1 2.268(2) .
Cd1 N8 2.268(2) 1_556
Cd1 O3 2.303(2) 2_445
Cd1 O4 2.327(2) 4_465
Cd1 O2 2.3492(19) .
Cd1 O1 2.419(2) .
Cd1 C11 2.721(3) .
O1 C11 1.249(4) .
O2 C11 1.277(3) .
O3 C16 1.247(4) .
O3 Cd1 2.303(2) 2_455
O4 C16 1.255(3) .
O4 Cd1 2.327(2) 4_666
N1 C3 1.318(4) .
N1 C1 1.382(4) .
N2 C3 1.352(4) .
N2 C2 1.371(4) .
N2 C4 1.471(4) .
N3 C5 1.307(4) .
N3 N4 1.392(4) .
N4 C6 1.304(4) .
N5 C5 1.360(4) .
N5 C6 1.363(4) .
N5 N6 1.398(4) .
N6 H6A 0.8600 .
N6 H6B 0.8600 .
N7 C8 1.346(4) .
N7 C10 1.368(4) .
N7 C7 1.469(4) .
N8 C8 1.313(4) .
N8 C9 1.382(4) .
N8 Cd1 2.268(2) 1_554
C1 C2 1.349(4) .
C1 H1A 0.9300 .
C2 H2A 0.9300 .
C3 H3B 0.9300 .
C4 C5 1.491(4) .
C4 H4B 0.9700 .
C4 H4C 0.9700 .
C6 C7 1.491(4) .
C7 H7A 0.9700 .
C7 H7B 0.9700 .
C8 H8 0.9300 .
C9 C10 1.347(4) .
C9 H9 0.9300 .
C10 H10A 0.9300 .
C11 C12 1.511(4) .
C12 C13 1.377(4) .
C12 C22 1.427(4) .
C13 C14 1.418(4) .
C13 H13A 0.9300 .
C14 C15 1.361(4) .
C14 H14A 0.9300 .
C15 C17 1.428(4) .
C15 C16 1.527(4) .
C17 C18 1.409(4) .
C17 C22 1.434(4) .
C18 C19 1.369(4) .
C18 H18A 0.9300 .
C19 C20 1.415(4) .
C19 H19A 0.9300 .
C20 C21 1.361(4) .
C20 H20A 0.9300 .
C21 C22 1.422(4) .
C21 H21A 0.9300 .

loop_
_geom_torsion_atom_site_label_1
_geom_torsion_atom_site_label_2
_geom_torsion_atom_site_label_3
_geom_torsion_atom_site_label_4
_geom_torsion
_geom_torsion_site_symmetry_1
N1 Cd1 O1 C11 97.33(17) .
N8 Cd1 O1 C11 -87.67(17) 1_556
O3 Cd1 O1 C11 -178.79(17) 2_445
O4 Cd1 O1 C11 9.4(2) 4_465
O2 Cd1 O1 C11 -2.73(15) .
N1 Cd1 O2 C11 -77.56(17) .
N8 Cd1 O2 C11 100.43(17) 1_556
O3 Cd1 O2 C11 9.3(2) 2_445
O4 Cd1 O2 C11 -169.29(17) 4_465
O1 Cd1 O2 C11 2.67(15) .
N8 Cd1 N1 C3 -173.0(8) 1_556
O3 Cd1 N1 C3 -159.5(2) 2_445
O4 Cd1 N1 C3 68.0(2) 4_465
O2 Cd1 N1 C3 -16.3(2) .
O1 Cd1 N1 C3 -70.6(2) .
C11 Cd1 N1 C3 -43.6(2) .
N8 Cd1 N1 C1 -4.1(10) 1_556
O3 Cd1 N1 C1 9.4(2) 2_445
O4 Cd1 N1 C1 -123.1(2) 4_465
O2 Cd1 N1 C1 152.6(2) .
O1 Cd1 N1 C1 98.3(2) .
C11 Cd1 N1 C1 125.4(2) .
C5 N3 N4 C6 -0.4(3) .
C3 N1 C1 C2 -0.7(3) .
Cd1 N1 C1 C2 -171.28(19) .
N1 C1 C2 N2 1.2(3) .
C3 N2 C2 C1 -1.2(3) .
C4 N2 C2 C1 -175.3(3) .
C1 N1 C3 N2 -0.1(3) .
Cd1 N1 C3 N2 171.02(17) .
C2 N2 C3 N1 0.8(3) .
C4 N2 C3 N1 174.9(3) .
C3 N2 C4 C5 -89.4(4) .
C2 N2 C4 C5 83.6(3) .
N4 N3 C5 N5 0.4(3) .
N4 N3 C5 C4 174.0(3) .
C6 N5 C5 N3 -0.3(3) .
N6 N5 C5 N3 175.3(2) .
C6 N5 C5 C4 -174.1(3) .
N6 N5 C5 C4 1.5(4) .
N2 C4 C5 N3 -85.3(4) .
N2 C4 C5 N5 87.6(3) .
N3 N4 C6 N5 0.2(3) .
N3 N4 C6 C7 178.6(3) .
C5 N5 C6 N4 0.0(3) .
N6 N5 C6 N4 -175.0(3) .
C5 N5 C6 C7 -178.4(3) .
N6 N5 C6 C7 6.6(5) .
C8 N7 C7 C6 54.8(4) .
C10 N7 C7 C6 -128.4(3) .
N4 C6 C7 N7 -72.9(4) .
N5 C6 C7 N7 105.3(3) .
C9 N8 C8 N7 -0.2(3) .
Cd1 N8 C8 N7 169.13(18) 1_554
C10 N7 C8 N8 0.2(3) .
C7 N7 C8 N8 177.5(3) .
C8 N8 C9 C10 0.2(3) .
Cd1 N8 C9 C10 -170.36(19) 1_554
N8 C9 C10 N7 0.0(3) .
C8 N7 C10 C9 -0.1(3) .
C7 N7 C10 C9 -177.4(3) .
Cd1 O1 C11 O2 4.9(3) .
Cd1 O1 C11 C12 -175.6(2) .
Cd1 O2 C11 O1 -5.0(3) .
Cd1 O2 C11 C12 175.5(2) .
N1 Cd1 C11 O1 -81.27(17) .
N8 Cd1 C11 O1 94.80(17) 1_556
O3 Cd1 C11 O1 1.34(19) 2_445
O4 Cd1 C11 O1 -173.32(15) 4_465
O2 Cd1 C11 O1 175.2(3) .
N1 Cd1 C11 O2 103.52(17) .
N8 Cd1 C11 O2 -80.41(17) 1_556
O3 Cd1 C11 O2 -173.87(15) 2_445
O4 Cd1 C11 O2 11.47(18) 4_465
O1 Cd1 C11 O2 -175.2(3) .
N1 Cd1 C11 C12 35(3) .
N8 Cd1 C11 C12 -149(3) 1_556
O3 Cd1 C11 C12 117(3) 2_445
O4 Cd1 C11 C12 -58(3) 4_465
O2 Cd1 C11 C12 -69(3) .
O1 Cd1 C11 C12 116(3) .
O1 C11 C12 C13 -29.6(4) .
O2 C11 C12 C13 149.9(3) .
Cd1 C11 C12 C13 -143(3) .
O1 C11 C12 C22 152.3(3) .
O2 C11 C12 C22 -28.2(4) .
Cd1 C11 C12 C22 39(3) .
C22 C12 C13 C14 3.1(4) .
C11 C12 C13 C14 -175.0(3) .
C12 C13 C14 C15 0.7(5) .
C13 C14 C15 C17 -3.6(4) .
C13 C14 C15 C16 175.1(3) .
Cd1 O3 C16 O4 -2.8(6) 2_455
Cd1 O3 C16 C15 175.0(3) 2_455
Cd1 O4 C16 O3 32.2(4) 4_666
Cd1 O4 C16 C15 -145.5(2) 4_666
C14 C15 C16 O3 -103.5(3) .
C17 C15 C16 O3 75.2(4) .
C14 C15 C16 O4 74.5(4) .
C17 C15 C16 O4 -106.8(3) .
C14 C15 C17 C18 -175.5(3) .
C16 C15 C17 C18 5.8(4) .
C14 C15 C17 C22 2.5(4) .
C16 C15 C17 C22 -176.2(2) .
C15 C17 C18 C19 176.3(3) .
C22 C17 C18 C19 -1.7(4) .
C17 C18 C19 C20 0.3(5) .
C18 C19 C20 C21 1.0(5) .
C19 C20 C21 C22 -0.9(4) .
C20 C21 C22 C12 -177.9(3) .
C20 C21 C22 C17 -0.5(4) .
C13 C12 C22 C21 173.4(3) .
C11 C12 C22 C21 -8.6(4) .
C13 C12 C22 C17 -4.0(4) .
C11 C12 C22 C17 174.0(2) .
C18 C17 C22 C21 1.7(4) .
C15 C17 C22 C21 -176.3(2) .
C18 C17 C22 C12 179.3(3) .
C15 C17 C22 C12 1.2(4) .
